data_1527601
loop_
_publ_author_name
'Jonsson, O.'

_publ_section_title
;
 The crystal structure of Na2 Cr3 O8 O H and K2 Cr3 O8 O H
;
_journal_name_full 'Acta Chemica Scandinavica (1-27,1973-42,1988)'
_journal_page_first 3627
_journal_page_last 3644
_journal_volume 24
_journal_year 1970
_chemical_formula_sum 'Cr3 H Na2 O9'
_chemical_name_systematic 'Na2 (Cr3 O8 (O H))'
_space_group_IT_number 11
_symmetry_space_group_name_Hall '-P 2yb'
_symmetry_space_group_name_H-M 'P 1 21/m 1'
_cell_angle_alpha 90
_cell_angle_beta 111.122
_cell_angle_gamma 90
_cell_formula_units_Z 2
_cell_length_a 8.518
_cell_length_b 5.998
_cell_length_c 7.536
_cell_volume 359.154
_citation_journal_id_ASTM ACSAA4
_cod_data_source_file Jonsson_ACSAA4_1970_1199.cif
_cod_data_source_block H1Cr3Na2O9
_cod_original_cell_volume 359.1539
_cod_original_formula_sum 'H1 Cr3 Na2 O9'
_cod_database_code 1527601

loop_
_symmetry_equiv_pos_as_xyz
x,y,z
-x,y+1/2,-z
-x,-y,-z
x,-y-1/2,z

loop_
_atom_site_label
_atom_site_type_symbol
_atom_site_fract_x
_atom_site_fract_y
_atom_site_fract_z
_atom_site_occupancy
_atom_site_U_iso_or_equiv
O7 O-2 0.4681 0.25 0.972 1 0.0
O6 O-2 0.0422 0.25 0.6087 1 0.0
Na2 Na+1 0.2413 0.75 0.7658 1 0.0
Na1 Na+1 0.093 0.75 0.1666 1 0.0
O4 O-2 0.4047 0.75 0.3222 1 0.0
O5 O-2 0.0592 0.25 0.2663 1 0.0
O1 O-2 0.2879 0.025 0.5557 1 0.0
Cr3 Cr+6 0.3237 0.25 0.0646 1 0.0
Cr1 Cr+3 0.5 0 0.5 1 0.0
Cr2 Cr+6 0.1668 0.25 0.4948 1 0.0
O2 O-2 0.2075 0.0329 0.9968 1 0.0
O3 O-2 0.425 0.25 0.3175 1 0.0
